data_7039493
loop_
_publ_author_name
'Balamurugan, Mani'
'Suresh, Eringathodi'
'Palaniandavar, Mallayan'

_publ_section_title
;
 Non-heme \m-Oxo- and bis(\m-carboxylato)-bridged diiron(iii) complexes of
 a 3N ligand as catalysts for alkane hydroxylation: stereoelectronic
 factors of carboxylate bridges determine the catalytic efficiency.
;
_journal_issue 28
_journal_name_full 'Dalton transactions (Cambridge, England : 2003)'
_journal_page_first 11422
_journal_page_last 11436
_journal_paper_doi 10.1039/c6dt01059h
_journal_volume 45
_journal_year 2016
_chemical_formula_sum 'C32 H55 Cl2 Fe2 N7 O13'
_chemical_formula_weight 928.43
_chemical_name_systematic
; 
 ? 
;
_space_group_IT_number 19
_symmetry_cell_setting orthorhombic
_symmetry_space_group_name_Hall 'P 2ac 2ab'
_symmetry_space_group_name_H-M 'P 21 21 21'
_atom_sites_solution_hydrogens geom
_atom_sites_solution_primary direct
_atom_sites_solution_secondary difmap
_audit_creation_method SHELXL-97
_audit_update_record
;
2016-05-01 deposited with the CCDC.
2016-06-02 downloaded from the CCDC.
;
_cell_angle_alpha 90.00
_cell_angle_beta 90.00
_cell_angle_gamma 90.00
_cell_formula_units_Z 4
_cell_length_a 10.9602(7)
_cell_length_b 18.5001(12)
_cell_length_c 20.8260(14)
_cell_measurement_reflns_used 3224
_cell_measurement_temperature 100(2)
_cell_measurement_theta_max 25.34
_cell_measurement_theta_min 2.65
_cell_volume 4222.8(5)
_computing_cell_refinement 'BRUKER SMART'
_computing_data_collection 'BRUKER SMART'
_computing_data_reduction 'BRUKER SAINT'
_computing_molecular_graphics ORTEP
_computing_structure_refinement 'SHELXL-97 (Sheldrick, 1997)'
_computing_structure_solution 'SHELXS-97 (Sheldrick, 1990)'
_diffrn_ambient_temperature 100(2)
_diffrn_measured_fraction_theta_full 0.966
_diffrn_measured_fraction_theta_max 0.966
_diffrn_measurement_device_type 'BRUKER SMART APEX CCD DIFFARCTOMETER'
_diffrn_measurement_method 'OMEGA-PHI SCAN'
_diffrn_radiation_monochromator graphite
_diffrn_radiation_source 'fine-focus sealed tube'
_diffrn_radiation_type MoK\a
_diffrn_radiation_wavelength 0.71073
_diffrn_reflns_av_R_equivalents 0.0336
_diffrn_reflns_av_unetI/netI 0.0495
_diffrn_reflns_limit_h_max 14
_diffrn_reflns_limit_h_min -11
_diffrn_reflns_limit_k_max 23
_diffrn_reflns_limit_k_min -24
_diffrn_reflns_limit_l_max 26
_diffrn_reflns_limit_l_min -26
_diffrn_reflns_number 25416
_diffrn_reflns_theta_full 28.31
_diffrn_reflns_theta_max 28.31
_diffrn_reflns_theta_min 1.96
_exptl_absorpt_coefficient_mu 0.881
_exptl_absorpt_correction_T_max 0.8298
_exptl_absorpt_correction_T_min 0.7141
_exptl_absorpt_correction_type multi-scan
_exptl_absorpt_process_details 'BRUKER SADABS'
_exptl_crystal_colour BROWN
_exptl_crystal_density_diffrn 1.460
_exptl_crystal_density_method 'not measured'
_exptl_crystal_description BLOCKS
_exptl_crystal_F_000 1944
_exptl_crystal_size_max 0.41
_exptl_crystal_size_mid 0.38
_exptl_crystal_size_min 0.22
_refine_diff_density_max 1.470
_refine_diff_density_min -0.508
_refine_diff_density_rms 0.092
_refine_ls_abs_structure_details 'Flack H D (1983), Acta Cryst. A39, 876-881'
_refine_ls_abs_structure_Flack 0.021(13)
_refine_ls_extinction_method none
_refine_ls_goodness_of_fit_ref 1.061
_refine_ls_hydrogen_treatment mixed
_refine_ls_matrix_type full
_refine_ls_number_parameters 524
_refine_ls_number_reflns 9827
_refine_ls_number_restraints 0
_refine_ls_restrained_S_all 1.061
_refine_ls_R_factor_all 0.0508
_refine_ls_R_factor_gt 0.0456
_refine_ls_shift/su_max 0.001
_refine_ls_shift/su_mean 0.000
_refine_ls_structure_factor_coef Fsqd
_refine_ls_weighting_details 'calc w=1/[\s^2^(Fo^2^)+(0.0631P)^2^+1.4672P] where P=(Fo^2^+2Fc^2^)/3'
_refine_ls_weighting_scheme calc
_refine_ls_wR_factor_gt 0.1096
_refine_ls_wR_factor_ref 0.1143
_reflns_number_gt 9032
_reflns_number_total 9827
_reflns_threshold_expression >2sigma(I)
_cod_data_source_file c6dt01059h2.cif
_cod_data_source_block 18mpmbf
_cod_depositor_comments
;
The following automatic conversions were performed:

'_symmetry_cell_setting' value 'ORTHORHOMBIC' changed to
'orthorhombic' according to
/usr/data/users/saulius/crontab/automatic-downloads/rss-feeds/RSC/lib/dictionaries/cif_core.dic
dictionary named 'cif_core.dic' version 2.4.2 from 2011-04-26.

'_exptl_absorpt_correction_type' value 'MULTI-SCAN' changed to
'multi-scan' according to
/usr/data/users/saulius/crontab/automatic-downloads/rss-feeds/RSC/lib/dictionaries/cif_core.dic
dictionary named 'cif_core.dic' version 2.4.2 from 2011-04-26.

Automatic conversion script
Id: cif_fix_values 4268 2015-11-12 08:31:59Z antanas 

 Adding full bibliography for 7039491--7039493.cif.
;
_cod_original_sg_symbol_H-M P212121
_cod_database_code 7039493

loop_
_symmetry_equiv_pos_as_xyz
'x, y, z'
'-x+1/2, -y, z+1/2'
'-x, y+1/2, -z+1/2'
'x+1/2, -y+1/2, -z'

loop_
_atom_site_label
_atom_site_type_symbol
_atom_site_fract_x
_atom_site_fract_y
_atom_site_fract_z
_atom_site_U_iso_or_equiv
_atom_site_adp_type
_atom_site_occupancy
_atom_site_symmetry_multiplicity
_atom_site_calc_flag
_atom_site_refinement_flags
Fe1 Fe 0.82544(4) 0.65547(2) 0.79104(2) 0.01664(10) Uani 1 1 d .
Fe2 Fe 0.95254(4) 0.70698(2) 0.668555(19) 0.01595(10) Uani 1 1 d .
Cl1 Cl 0.43801(7) 0.73490(4) 0.62405(4) 0.02475(17) Uani 1 1 d .
Cl2 Cl 0.47780(9) 0.90284(5) 0.96300(4) 0.0365(2) Uani 1 1 d .
O1 O 1.0683(2) 0.63039(12) 0.70133(10) 0.0211(5) Uani 1 1 d .
O2 O 0.9640(2) 0.58019(12) 0.78187(11) 0.0236(5) Uani 1 1 d .
O3 O 0.9550(2) 0.72419(12) 0.82550(10) 0.0242(5) Uani 1 1 d .
O4 O 1.0328(2) 0.77336(12) 0.73637(10) 0.0218(5) Uani 1 1 d .
O5 O 0.81320(19) 0.68511(11) 0.70919(9) 0.0182(4) Uani 1 1 d .
O6 O 0.4701(3) 0.80831(16) 0.60805(16) 0.0517(8) Uani 1 1 d .
O7 O 0.3813(3) 0.70368(18) 0.56811(14) 0.0469(7) Uani 1 1 d .
O8 O 0.5456(3) 0.69601(16) 0.63914(16) 0.0480(8) Uani 1 1 d .
O9 O 0.3522(3) 0.7313(2) 0.67564(14) 0.0629(11) Uani 1 1 d .
O10 O 0.5685(4) 0.9177(3) 0.91704(17) 0.0854(15) Uani 1 1 d .
O11 O 0.3724(4) 0.9468(2) 0.95527(19) 0.0804(14) Uani 1 1 d .
O12 O 0.5257(3) 0.9159(2) 1.02502(15) 0.0618(10) Uani 1 1 d .
O13 O 0.4447(4) 0.8284(2) 0.9609(3) 0.1013(18) Uani 1 1 d .
N1 N 0.7020(2) 0.56600(14) 0.78290(12) 0.0201(5) Uani 1 1 d .
N2 N 0.8095(3) 0.61289(16) 0.88892(13) 0.0240(6) Uani 1 1 d .
H2C H 0.870(4) 0.624(2) 0.906(2) 0.038(13) Uiso 1 1 d .
N3 N 0.6870(3) 0.73053(15) 0.83062(13) 0.0237(6) Uani 1 1 d .
N4 N 0.8897(2) 0.80352(14) 0.62057(12) 0.0185(5) Uani 1 1 d .
N5 N 1.1030(3) 0.73825(15) 0.60586(12) 0.0211(6) Uani 1 1 d .
H5C H 1.181(3) 0.7205(17) 0.6204(15) 0.012(8) Uiso 1 1 d .
N6 N 0.9197(2) 0.63178(15) 0.58696(12) 0.0201(6) Uani 1 1 d .
N7 N 0.4737(5) 0.5266(3) 0.9557(2) 0.0704(13) Uani 1 1 d .
C1 C 0.6317(3) 0.55320(18) 0.73076(16) 0.0233(7) Uani 1 1 d .
H1 H 0.6301 0.5871 0.6978 0.028 Uiso 1 1 calc R
C2 C 0.5619(3) 0.49101(19) 0.72512(18) 0.0303(8) Uani 1 1 d .
H2 H 0.5154 0.4826 0.6885 0.036 Uiso 1 1 calc R
C3 C 0.5630(3) 0.44168(19) 0.77503(18) 0.0314(8) Uani 1 1 d .
H3 H 0.5169 0.3996 0.7724 0.038 Uiso 1 1 calc R
C4 C 0.6323(3) 0.45534(18) 0.82813(19) 0.0283(7) Uani 1 1 d .
H4 H 0.6321 0.4231 0.8624 0.034 Uiso 1 1 calc R
C5 C 0.7030(3) 0.51751(17) 0.83093(17) 0.0236(7) Uani 1 1 d .
C6 C 0.7878(3) 0.53451(19) 0.88608(16) 0.0252(7) Uani 1 1 d .
H6A H 0.7518 0.5182 0.9261 0.030 Uiso 1 1 calc R
H6B H 0.8646 0.5094 0.8802 0.030 Uiso 1 1 calc R
C7 C 0.7133(3) 0.6516(2) 0.92461(15) 0.0279(7) Uani 1 1 d .
H7A H 0.7316 0.6507 0.9702 0.033 Uiso 1 1 calc R
H7B H 0.6355 0.6279 0.9180 0.033 Uiso 1 1 calc R
C8 C 0.7060(3) 0.72874(19) 0.90175(15) 0.0274(7) Uani 1 1 d .
H8A H 0.6388 0.7531 0.9230 0.033 Uiso 1 1 calc R
H8B H 0.7808 0.7539 0.9126 0.033 Uiso 1 1 calc R
C9 C 0.7084(4) 0.80486(19) 0.80664(18) 0.0334(8) Uani 1 1 d .
H9A H 0.6492 0.8370 0.8250 0.050 Uiso 1 1 calc R
H9B H 0.7011 0.8055 0.7607 0.050 Uiso 1 1 calc R
H9C H 0.7889 0.8203 0.8186 0.050 Uiso 1 1 calc R
C10 C 0.5593(3) 0.7110(2) 0.81434(17) 0.0317(8) Uani 1 1 d .
H10A H 0.5048 0.7464 0.8319 0.048 Uiso 1 1 calc R
H10B H 0.5405 0.6644 0.8321 0.048 Uiso 1 1 calc R
H10C H 0.5501 0.7094 0.7685 0.048 Uiso 1 1 calc R
C11 C 0.7718(3) 0.82422(18) 0.61761(15) 0.0219(7) Uani 1 1 d .
H11 H 0.7127 0.7961 0.6376 0.026 Uiso 1 1 calc R
C12 C 0.7369(3) 0.88631(17) 0.58560(16) 0.0237(7) Uani 1 1 d .
H12 H 0.6558 0.9010 0.5854 0.028 Uiso 1 1 calc R
C13 C 0.8249(4) 0.92590(18) 0.55403(15) 0.0282(8) Uani 1 1 d .
H13 H 0.8029 0.9669 0.5309 0.034 Uiso 1 1 calc R
C14 C 0.9458(4) 0.90479(18) 0.55665(15) 0.0257(7) Uani 1 1 d .
H14 H 1.0059 0.9312 0.5355 0.031 Uiso 1 1 calc R
C15 C 0.9754(3) 0.84360(18) 0.59142(14) 0.0215(6) Uani 1 1 d .
C16 C 1.1043(3) 0.81754(18) 0.60036(15) 0.0220(7) Uani 1 1 d .
H16A H 1.1539 0.8320 0.5640 0.026 Uiso 1 1 calc R
H16B H 1.1389 0.8387 0.6389 0.026 Uiso 1 1 calc R
C17 C 1.0891(3) 0.70329(19) 0.54196(15) 0.0240(7) Uani 1 1 d .
H17A H 1.1680 0.6999 0.5211 0.029 Uiso 1 1 calc R
H17B H 1.0359 0.7323 0.5151 0.029 Uiso 1 1 calc R
C18 C 1.0358(3) 0.62893(18) 0.55027(15) 0.0231(7) Uani 1 1 d .
H18A H 1.0209 0.6077 0.5084 0.028 Uiso 1 1 calc R
H18B H 1.0937 0.5985 0.5728 0.028 Uiso 1 1 calc R
C19 C 0.8186(3) 0.6581(2) 0.54510(16) 0.0268(7) Uani 1 1 d .
H19A H 0.8409 0.7037 0.5265 0.040 Uiso 1 1 calc R
H19B H 0.7459 0.6639 0.5703 0.040 Uiso 1 1 calc R
H19C H 0.8039 0.6236 0.5115 0.040 Uiso 1 1 calc R
C20 C 0.8861(3) 0.55783(19) 0.60750(16) 0.0276(7) Uani 1 1 d .
H20A H 0.8768 0.5275 0.5704 0.041 Uiso 1 1 calc R
H20B H 0.8106 0.5594 0.6309 0.041 Uiso 1 1 calc R
H20C H 0.9491 0.5386 0.6346 0.041 Uiso 1 1 calc R
C21 C 1.0540(3) 0.58258(17) 0.74407(14) 0.0194(6) Uani 1 1 d .
C22 C 1.1547(3) 0.52637(19) 0.75175(17) 0.0258(7) Uani 1 1 d .
C23 C 1.0977(4) 0.45280(19) 0.77054(17) 0.0311(8) Uani 1 1 d .
H23A H 1.1609 0.4172 0.7745 0.047 Uiso 1 1 calc R
H23B H 1.0409 0.4380 0.7380 0.047 Uiso 1 1 calc R
H23C H 1.0558 0.4576 0.8108 0.047 Uiso 1 1 calc R
C24 C 1.2390(4) 0.5532(2) 0.8052(2) 0.0426(10) Uani 1 1 d .
H24A H 1.2753 0.5982 0.7927 0.064 Uiso 1 1 calc R
H24B H 1.3019 0.5181 0.8127 0.064 Uiso 1 1 calc R
H24C H 1.1926 0.5600 0.8439 0.064 Uiso 1 1 calc R
C25 C 1.2254(4) 0.5169(2) 0.6894(2) 0.0374(9) Uani 1 1 d .
H25A H 1.2660 0.5613 0.6788 0.056 Uiso 1 1 calc R
H25B H 1.1700 0.5042 0.6555 0.056 Uiso 1 1 calc R
H25C H 1.2848 0.4792 0.6946 0.056 Uiso 1 1 calc R
C26 C 1.0289(3) 0.76459(16) 0.79650(15) 0.0192(6) Uani 1 1 d .
C27 C 1.1229(3) 0.80437(18) 0.83834(15) 0.0241(7) Uani 1 1 d .
C28 C 1.2046(4) 0.8543(2) 0.79889(18) 0.0385(9) Uani 1 1 d .
H28A H 1.2415 0.8273 0.7646 0.058 Uiso 1 1 calc R
H28B H 1.2671 0.8741 0.8260 0.058 Uiso 1 1 calc R
H28C H 1.1564 0.8928 0.7812 0.058 Uiso 1 1 calc R
C29 C 1.0566(4) 0.8468(2) 0.89052(17) 0.0350(8) Uani 1 1 d .
H29A H 1.1143 0.8756 0.9139 0.053 Uiso 1 1 calc R
H29B H 1.0171 0.8137 0.9194 0.053 Uiso 1 1 calc R
H29C H 0.9966 0.8777 0.8711 0.053 Uiso 1 1 calc R
C30 C 1.2006(4) 0.7460(2) 0.8707(2) 0.0410(10) Uani 1 1 d .
H30A H 1.2433 0.7187 0.8385 0.062 Uiso 1 1 calc R
H30B H 1.1488 0.7142 0.8949 0.062 Uiso 1 1 calc R
H30C H 1.2585 0.7684 0.8990 0.062 Uiso 1 1 calc R
C31 C 0.3210(5) 0.6228(3) 0.9887(3) 0.0653(15) Uani 1 1 d .
H31A H 0.2521 0.6219 0.9602 0.098 Uiso 1 1 calc R
H31B H 0.3569 0.6702 0.9883 0.098 Uiso 1 1 calc R
H31C H 0.2948 0.6113 1.0314 0.098 Uiso 1 1 calc R
C32 C 0.4086(4) 0.5712(2) 0.9680(2) 0.0415(10) Uani 1 1 d .

loop_
_atom_site_aniso_label
_atom_site_aniso_U_11
_atom_site_aniso_U_22
_atom_site_aniso_U_33
_atom_site_aniso_U_23
_atom_site_aniso_U_13
_atom_site_aniso_U_12
Fe1 0.0148(2) 0.0210(2) 0.01414(18) 0.00165(17) 0.00067(17) -0.00158(18)
Fe2 0.0144(2) 0.0202(2) 0.01330(19) 0.00107(17) 0.00038(16) -0.00095(17)
Cl1 0.0180(4) 0.0325(4) 0.0238(4) 0.0025(3) 0.0000(3) 0.0023(3)
Cl2 0.0402(5) 0.0440(5) 0.0254(4) -0.0081(4) 0.0038(4) 0.0089(4)
O1 0.0180(11) 0.0264(11) 0.0190(10) 0.0046(9) 0.0006(9) 0.0031(9)
O2 0.0194(11) 0.0285(11) 0.0228(11) 0.0082(9) 0.0022(9) 0.0039(9)
O3 0.0237(11) 0.0315(12) 0.0175(10) -0.0003(9) -0.0005(10) -0.0088(10)
O4 0.0210(11) 0.0286(12) 0.0157(10) -0.0002(9) -0.0018(9) -0.0059(9)
O5 0.0160(10) 0.0239(10) 0.0147(9) 0.0029(8) -0.0019(9) -0.0017(9)
O6 0.052(2) 0.0372(16) 0.066(2) -0.0041(14) 0.0041(17) 0.0041(14)
O7 0.0430(17) 0.060(2) 0.0380(15) -0.0097(15) -0.0034(13) -0.0066(16)
O8 0.0275(14) 0.0488(17) 0.068(2) 0.0201(15) 0.0019(14) 0.0098(14)
O9 0.0266(15) 0.132(3) 0.0307(15) 0.0044(18) 0.0021(13) -0.0027(18)
O10 0.074(3) 0.137(4) 0.046(2) 0.033(2) 0.036(2) 0.049(3)
O11 0.075(3) 0.103(3) 0.063(2) 0.037(2) 0.031(2) 0.050(2)
O12 0.0417(19) 0.108(3) 0.0362(16) -0.0192(17) 0.0141(14) -0.022(2)
O13 0.048(2) 0.079(3) 0.177(5) -0.075(3) -0.002(3) -0.006(2)
N1 0.0161(13) 0.0238(13) 0.0203(13) 0.0023(11) 0.0020(10) -0.0004(10)
N2 0.0195(14) 0.0329(16) 0.0196(13) 0.0052(11) -0.0034(12) -0.0050(12)
N3 0.0242(14) 0.0261(13) 0.0207(12) 0.0023(11) 0.0023(12) 0.0001(12)
N4 0.0197(13) 0.0192(13) 0.0164(12) -0.0006(10) 0.0000(10) -0.0008(10)
N5 0.0191(13) 0.0292(14) 0.0150(12) 0.0029(11) -0.0018(10) -0.0030(12)
N6 0.0164(13) 0.0266(14) 0.0173(12) -0.0007(11) 0.0020(10) -0.0011(11)
N7 0.070(3) 0.062(3) 0.079(3) 0.001(2) 0.022(3) -0.015(3)
C1 0.0194(15) 0.0259(16) 0.0246(15) -0.0023(13) 0.0018(13) 0.0001(13)
C2 0.0186(16) 0.0350(18) 0.0374(19) -0.0108(16) 0.0020(15) -0.0042(15)
C3 0.0235(17) 0.0259(16) 0.045(2) -0.0058(15) 0.0074(16) -0.0089(14)
C4 0.0245(17) 0.0227(16) 0.0377(19) 0.0077(15) 0.0108(16) -0.0031(13)
C5 0.0189(15) 0.0246(15) 0.0273(16) 0.0013(14) 0.0038(14) 0.0039(12)
C6 0.0240(17) 0.0276(17) 0.0241(16) 0.0092(13) 0.0002(14) 0.0017(14)
C7 0.0265(17) 0.0400(19) 0.0172(14) 0.0042(14) 0.0035(13) -0.0012(16)
C8 0.0290(18) 0.0335(18) 0.0197(15) -0.0034(13) 0.0063(13) -0.0032(15)
C9 0.042(2) 0.0253(18) 0.0329(18) 0.0009(15) 0.0093(16) 0.0078(16)
C10 0.0249(17) 0.0392(19) 0.0312(17) -0.0039(15) -0.0010(14) 0.0070(17)
C11 0.0227(16) 0.0246(16) 0.0186(15) -0.0043(13) -0.0018(13) -0.0029(13)
C12 0.0264(17) 0.0230(16) 0.0217(15) -0.0045(13) -0.0083(13) 0.0031(14)
C13 0.043(2) 0.0207(15) 0.0210(15) 0.0007(13) -0.0075(16) 0.0013(16)
C14 0.0348(19) 0.0240(16) 0.0182(14) -0.0002(12) -0.0022(14) -0.0048(15)
C15 0.0272(17) 0.0233(15) 0.0141(13) -0.0016(12) 0.0002(12) -0.0048(14)
C16 0.0203(15) 0.0276(16) 0.0180(14) 0.0029(13) 0.0020(13) -0.0059(13)
C17 0.0226(16) 0.0317(17) 0.0177(14) -0.0038(14) 0.0022(12) 0.0032(14)
C18 0.0199(16) 0.0311(17) 0.0182(14) -0.0007(13) 0.0022(13) 0.0003(14)
C19 0.0225(16) 0.0345(18) 0.0233(15) -0.0054(14) -0.0053(14) 0.0028(16)
C20 0.0283(18) 0.0306(18) 0.0239(16) -0.0048(14) 0.0034(14) -0.0075(15)
C21 0.0168(14) 0.0229(15) 0.0183(14) -0.0019(12) -0.0041(13) -0.0002(13)
C22 0.0214(16) 0.0266(17) 0.0294(17) 0.0003(14) -0.0014(14) 0.0059(14)
C23 0.040(2) 0.0260(17) 0.0271(17) 0.0037(14) -0.0024(16) 0.0083(16)
C24 0.033(2) 0.041(2) 0.054(3) -0.0081(19) -0.0238(19) 0.0124(18)
C25 0.032(2) 0.036(2) 0.045(2) 0.0060(17) 0.0130(17) 0.0173(17)
C26 0.0160(14) 0.0222(14) 0.0194(14) -0.0022(12) -0.0003(12) 0.0009(12)
C27 0.0236(16) 0.0301(17) 0.0186(14) -0.0040(13) -0.0024(13) -0.0097(14)
C28 0.034(2) 0.052(2) 0.0290(18) -0.0031(18) 0.0021(16) -0.0246(18)
C29 0.037(2) 0.041(2) 0.0267(17) -0.0111(16) 0.0017(16) -0.0087(19)
C30 0.032(2) 0.038(2) 0.054(2) 0.0007(19) -0.0202(19) -0.0034(17)
C31 0.051(3) 0.093(4) 0.053(3) -0.011(3) -0.020(3) 0.007(3)
C32 0.034(2) 0.039(2) 0.051(2) -0.002(2) -0.0055(19) -0.0055(19)

loop_
_atom_type_symbol
_atom_type_description
_atom_type_scat_dispersion_real
_atom_type_scat_dispersion_imag
_atom_type_scat_source
C C 0.0033 0.0016 'International Tables Vol C Tables 4.2.6.8 and 6.1.1.4'
H H 0.0000 0.0000 'International Tables Vol C Tables 4.2.6.8 and 6.1.1.4'
N N 0.0061 0.0033 'International Tables Vol C Tables 4.2.6.8 and 6.1.1.4'
O O 0.0106 0.0060 'International Tables Vol C Tables 4.2.6.8 and 6.1.1.4'
Cl Cl 0.1484 0.1585 'International Tables Vol C Tables 4.2.6.8 and 6.1.1.4'
Fe Fe 0.3463 0.8444 'International Tables Vol C Tables 4.2.6.8 and 6.1.1.4'

loop_
_geom_angle_atom_site_label_1
_geom_angle_atom_site_label_2
_geom_angle_atom_site_label_3
_geom_angle
O5 Fe1 O3 101.31(9)
O5 Fe1 O2 99.95(9)
O3 Fe1 O2 86.61(10)
O5 Fe1 N1 96.52(10)
O3 Fe1 N1 161.72(9)
O2 Fe1 N1 86.34(10)
O5 Fe1 N2 170.54(11)
O3 Fe1 N2 87.26(10)
O2 Fe1 N2 84.41(10)
N1 Fe1 N2 75.28(11)
O5 Fe1 N3 96.35(10)
O3 Fe1 N3 87.45(10)
O2 Fe1 N3 163.46(10)
N1 Fe1 N3 94.65(10)
N2 Fe1 N3 79.90(11)
O5 Fe2 O1 102.55(9)
O5 Fe2 O4 100.03(9)
O1 Fe2 O4 85.32(9)
O5 Fe2 N4 97.66(10)
O1 Fe2 N4 159.49(10)
O4 Fe2 N4 87.75(9)
O5 Fe2 N5 170.61(10)
O1 Fe2 N5 85.04(10)
O4 Fe2 N5 85.97(9)
N4 Fe2 N5 75.22(10)
O5 Fe2 N6 94.68(10)
O1 Fe2 N6 85.48(9)
O4 Fe2 N6 164.04(10)
N4 Fe2 N6 96.44(10)
N5 Fe2 N6 80.27(10)
O8 Cl1 O9 110.93(19)
O8 Cl1 O7 109.6(2)
O9 Cl1 O7 107.77(19)
O8 Cl1 O6 109.07(19)
O9 Cl1 O6 112.2(2)
O7 Cl1 O6 107.2(2)
O10 Cl2 O12 109.0(2)
O10 Cl2 O11 112.6(2)
O12 Cl2 O11 107.9(3)
O10 Cl2 O13 110.3(3)
O12 Cl2 O13 106.7(3)
O11 Cl2 O13 110.1(3)
C21 O1 Fe2 130.6(2)
C21 O2 Fe1 127.4(2)
C26 O3 Fe1 130.6(2)
C26 O4 Fe2 125.9(2)
Fe2 O5 Fe1 116.96(11)
C5 N1 C1 119.1(3)
C5 N1 Fe1 116.8(2)
C1 N1 Fe1 123.9(2)
C6 N2 C7 112.6(3)
C6 N2 Fe1 109.3(2)
C7 N2 Fe1 110.6(2)
C6 N2 H2C 114(3)
C7 N2 H2C 104(3)
Fe1 N2 H2C 105(3)
C9 N3 C10 107.4(3)
C9 N3 C8 109.4(3)
C10 N3 C8 110.6(3)
C9 N3 Fe1 110.3(2)
C10 N3 Fe1 114.1(2)
C8 N3 Fe1 105.0(2)
C15 N4 C11 119.5(3)
C15 N4 Fe2 116.3(2)
C11 N4 Fe2 124.2(2)
C16 N5 C17 111.4(3)
C16 N5 Fe2 108.5(2)
C17 N5 Fe2 110.1(2)
C16 N5 H5C 110.8(19)
C17 N5 H5C 102.9(19)
Fe2 N5 H5C 113.2(19)
C20 N6 C18 109.2(3)
C20 N6 C19 106.6(3)
C18 N6 C19 110.3(2)
C20 N6 Fe2 113.42(19)
C18 N6 Fe2 106.06(19)
C19 N6 Fe2 111.3(2)
N1 C1 C2 121.8(3)
N1 C1 H1 119.1
C2 C1 H1 119.1
C3 C2 C1 118.6(3)
C3 C2 H2 120.7
C1 C2 H2 120.7
C4 C3 C2 119.4(3)
C4 C3 H3 120.3
C2 C3 H3 120.3
C3 C4 C5 119.9(3)
C3 C4 H4 120.1
C5 C4 H4 120.1
N1 C5 C4 121.1(3)
N1 C5 C6 115.6(3)
C4 C5 C6 123.2(3)
N2 C6 C5 109.6(3)
N2 C6 H6A 109.8
C5 C6 H6A 109.8
N2 C6 H6B 109.8
C5 C6 H6B 109.8
H6A C6 H6B 108.2
N2 C7 C8 109.8(3)
N2 C7 H7A 109.7
C8 C7 H7A 109.7
N2 C7 H7B 109.7
C8 C7 H7B 109.7
H7A C7 H7B 108.2
N3 C8 C7 110.0(3)
N3 C8 H8A 109.7
C7 C8 H8A 109.7
N3 C8 H8B 109.7
C7 C8 H8B 109.7
H8A C8 H8B 108.2
N3 C9 H9A 109.5
N3 C9 H9B 109.5
H9A C9 H9B 109.5
N3 C9 H9C 109.5
H9A C9 H9C 109.5
H9B C9 H9C 109.5
N3 C10 H10A 109.5
N3 C10 H10B 109.5
H10A C10 H10B 109.5
N3 C10 H10C 109.5
H10A C10 H10C 109.5
H10B C10 H10C 109.5
N4 C11 C12 121.5(3)
N4 C11 H11 119.2
C12 C11 H11 119.2
C13 C12 C11 118.6(3)
C13 C12 H12 120.7
C11 C12 H12 120.7
C12 C13 C14 120.1(3)
C12 C13 H13 119.9
C14 C13 H13 119.9
C15 C14 C13 118.5(3)
C15 C14 H14 120.8
C13 C14 H14 120.8
N4 C15 C14 121.7(3)
N4 C15 C16 115.1(3)
C14 C15 C16 123.2(3)
N5 C16 C15 108.7(3)
N5 C16 H16A 110.0
C15 C16 H16A 110.0
N5 C16 H16B 110.0
C15 C16 H16B 110.0
H16A C16 H16B 108.3
N5 C17 C18 109.5(3)
N5 C17 H17A 109.8
C18 C17 H17A 109.8
N5 C17 H17B 109.8
C18 C17 H17B 109.8
H17A C17 H17B 108.2
N6 C18 C17 111.1(3)
N6 C18 H18A 109.4
C17 C18 H18A 109.4
N6 C18 H18B 109.4
C17 C18 H18B 109.4
H18A C18 H18B 108.0
N6 C19 H19A 109.5
N6 C19 H19B 109.5
H19A C19 H19B 109.5
N6 C19 H19C 109.5
H19A C19 H19C 109.5
H19B C19 H19C 109.5
N6 C20 H20A 109.5
N6 C20 H20B 109.5
H20A C20 H20B 109.5
N6 C20 H20C 109.5
H20A C20 H20C 109.5
H20B C20 H20C 109.5
O2 C21 O1 124.0(3)
O2 C21 C22 118.4(3)
O1 C21 C22 117.5(3)
C25 C22 C21 110.9(3)
C25 C22 C24 110.6(3)
C21 C22 C24 107.0(3)
C25 C22 C23 108.7(3)
C21 C22 C23 109.5(3)
C24 C22 C23 110.2(3)
C22 C23 H23A 109.5
C22 C23 H23B 109.5
H23A C23 H23B 109.5
C22 C23 H23C 109.5
H23A C23 H23C 109.5
H23B C23 H23C 109.5
C22 C24 H24A 109.5
C22 C24 H24B 109.5
H24A C24 H24B 109.5
C22 C24 H24C 109.5
H24A C24 H24C 109.5
H24B C24 H24C 109.5
C22 C25 H25A 109.5
C22 C25 H25B 109.5
H25A C25 H25B 109.5
C22 C25 H25C 109.5
H25A C25 H25C 109.5
H25B C25 H25C 109.5
O3 C26 O4 125.1(3)
O3 C26 C27 116.4(3)
O4 C26 C27 118.5(3)
C29 C27 C28 110.6(3)
C29 C27 C30 108.3(3)
C28 C27 C30 109.7(3)
C29 C27 C26 109.3(3)
C28 C27 C26 112.2(3)
C30 C27 C26 106.5(3)
C27 C28 H28A 109.5
C27 C28 H28B 109.5
H28A C28 H28B 109.5
C27 C28 H28C 109.5
H28A C28 H28C 109.5
H28B C28 H28C 109.5
C27 C29 H29A 109.5
C27 C29 H29B 109.5
H29A C29 H29B 109.5
C27 C29 H29C 109.5
H29A C29 H29C 109.5
H29B C29 H29C 109.5
C27 C30 H30A 109.5
C27 C30 H30B 109.5
H30A C30 H30B 109.5
C27 C30 H30C 109.5
H30A C30 H30C 109.5
H30B C30 H30C 109.5
C32 C31 H31A 109.5
C32 C31 H31B 109.5
H31A C31 H31B 109.5
C32 C31 H31C 109.5
H31A C31 H31C 109.5
H31B C31 H31C 109.5
N7 C32 C31 174.0(6)

loop_
_geom_bond_atom_site_label_1
_geom_bond_atom_site_label_2
_geom_bond_distance
Fe1 O5 1.796(2)
Fe1 O3 2.037(2)
Fe1 O2 2.069(2)
Fe1 N1 2.145(3)
Fe1 N2 2.192(3)
Fe1 N3 2.216(3)
Fe2 O5 1.792(2)
Fe2 O1 2.021(2)
Fe2 O4 2.068(2)
Fe2 N4 2.159(3)
Fe2 N5 2.181(3)
Fe2 N6 2.225(3)
Cl1 O8 1.416(3)
Cl1 O9 1.430(3)
Cl1 O7 1.441(3)
Cl1 O6 1.442(3)
Cl2 O10 1.407(4)
Cl2 O12 1.415(3)
Cl2 O11 1.422(4)
Cl2 O13 1.425(4)
O1 C21 1.265(4)
O2 C21 1.263(4)
O3 C26 1.257(4)
O4 C26 1.263(4)
N1 C5 1.344(4)
N1 C1 1.352(4)
N2 C6 1.471(5)
N2 C7 1.475(5)
N2 H2C 0.78(5)
N3 C9 1.482(4)
N3 C10 1.485(5)
N3 C8 1.496(4)
N4 C15 1.342(4)
N4 C11 1.348(4)
N5 C16 1.472(4)
N5 C17 1.487(4)
N5 H5C 0.97(4)
N6 C20 1.480(4)
N6 C18 1.485(4)
N6 C19 1.492(4)
N7 C32 1.121(6)
C1 C2 1.386(5)
C1 H1 0.9300
C2 C3 1.383(5)
C2 H2 0.9300
C3 C4 1.365(5)
C3 H3 0.9300
C4 C5 1.389(5)
C4 H4 0.9300
C5 C6 1.510(5)
C6 H6A 0.9700
C6 H6B 0.9700
C7 C8 1.506(5)
C7 H7A 0.9700
C7 H7B 0.9700
C8 H8A 0.9700
C8 H8B 0.9700
C9 H9A 0.9600
C9 H9B 0.9600
C9 H9C 0.9600
C10 H10A 0.9600
C10 H10B 0.9600
C10 H10C 0.9600
C11 C12 1.382(5)
C11 H11 0.9300
C12 C13 1.377(5)
C12 H12 0.9300
C13 C14 1.383(6)
C13 H13 0.9300
C14 C15 1.382(5)
C14 H14 0.9300
C15 C16 1.504(5)
C16 H16A 0.9700
C16 H16B 0.9700
C17 C18 1.505(5)
C17 H17A 0.9700
C17 H17B 0.9700
C18 H18A 0.9700
C18 H18B 0.9700
C19 H19A 0.9600
C19 H19B 0.9600
C19 H19C 0.9600
C20 H20A 0.9600
C20 H20B 0.9600
C20 H20C 0.9600
C21 C22 1.525(4)
C22 C25 1.522(5)
C22 C24 1.530(5)
C22 C23 1.548(5)
C23 H23A 0.9600
C23 H23B 0.9600
C23 H23C 0.9600
C24 H24A 0.9600
C24 H24B 0.9600
C24 H24C 0.9600
C25 H25A 0.9600
C25 H25B 0.9600
C25 H25C 0.9600
C26 C27 1.537(4)
C27 C29 1.525(5)
C27 C28 1.525(5)
C27 C30 1.532(5)
C28 H28A 0.9600
C28 H28B 0.9600
C28 H28C 0.9600
C29 H29A 0.9600
C29 H29B 0.9600
C29 H29C 0.9600
C30 H30A 0.9600
C30 H30B 0.9600
C30 H30C 0.9600
C31 C32 1.421(7)
C31 H31A 0.9600
C31 H31B 0.9600
C31 H31C 0.9600
